data_4516690
loop_
_publ_author_name
'Berzina, Beatrise'
'Sokolovs, Igors'
'Suna, Edgars'

_publ_section_title
;
 Copper-Catalyzed para-Selective C--H Amination of Electron-Rich Arenes
;
_journal_issue 11
_journal_name_full 'ACS Catalysis'
_journal_page_first 7008
_journal_paper_doi 10.1021/acscatal.5b01992
_journal_volume 5
_journal_year 2015
_chemical_formula_moiety 'C23 H32 I, C F3 O3 S '
_chemical_formula_sum 'C24 H32 F3 I O3 S'
_chemical_formula_weight 584.46
_space_group_IT_number 14
_space_group_name_Hall '-P 2ybc'
_space_group_name_H-M_alt 'P 1 21/c 1'
_symmetry_cell_setting monoclinic
_symmetry_space_group_name_H-M 'P 1 21/c 1'
_atom_sites_solution_hydrogens mixed
_atom_sites_solution_primary direct
_atom_sites_solution_secondary difmap
_audit_creation_method SHELXL-97
_cell_angle_alpha 90.00
_cell_angle_beta 102.5647(10)
_cell_angle_gamma 90.00
_cell_formula_units_Z 4
_cell_length_a 9.6451(2)
_cell_length_b 25.6279(5)
_cell_length_c 10.7472(2)
_cell_measurement_reflns_used 2432
_cell_measurement_temperature 163(2)
_cell_measurement_theta_max 27.5
_cell_measurement_theta_min 0.9
_cell_volume 2592.91(9)
_computing_structure_refinement 'SHELXL-97 (Sheldrick, 1997)'
_computing_structure_solution 'SHELXS-97 (Sheldrick, 1990)'
_diffrn_ambient_temperature 163(2)
_diffrn_measured_fraction_theta_full 0.98
_diffrn_measured_fraction_theta_max 0.98
_diffrn_measurement_device_type 'Bruker-Nonius KappaCCD'
_diffrn_measurement_method '\f and \w scan'
_diffrn_radiation_monochromator graphite
_diffrn_radiation_source 'fine-focus sealed tube'
_diffrn_radiation_type MoK\a
_diffrn_radiation_wavelength 0.71073
_diffrn_reflns_av_R_equivalents 0.0622
_diffrn_reflns_av_sigmaI/netI 0.0776
_diffrn_reflns_limit_h_max 12
_diffrn_reflns_limit_h_min -12
_diffrn_reflns_limit_k_max 33
_diffrn_reflns_limit_k_min -33
_diffrn_reflns_limit_l_max 14
_diffrn_reflns_limit_l_min -14
_diffrn_reflns_number 11048
_diffrn_reflns_theta_full 28.0
_diffrn_reflns_theta_max 28.0
_diffrn_reflns_theta_min 1.5
_exptl_absorpt_coefficient_mu 1.359
_exptl_absorpt_correction_type none
_exptl_crystal_colour Colourless
_exptl_crystal_density_diffrn 1.497
_exptl_crystal_density_method 'not measured'
_exptl_crystal_description 'Needle '
_exptl_crystal_F_000 1184
_exptl_crystal_size_max 0.39
_exptl_crystal_size_mid 0.17
_exptl_crystal_size_min 0.10
_refine_diff_density_max 0.810
_refine_diff_density_min -1.156
_refine_diff_density_rms 0.148
_refine_ls_extinction_method none
_refine_ls_goodness_of_fit_ref 1.126
_refine_ls_hydrogen_treatment constr
_refine_ls_matrix_type full
_refine_ls_number_parameters 289
_refine_ls_number_reflns 6087
_refine_ls_number_restraints 0
_refine_ls_restrained_S_all 1.126
_refine_ls_R_factor_all 0.0798
_refine_ls_R_factor_gt 0.0594
_refine_ls_shift/su_max 0.000
_refine_ls_shift/su_mean 0.000
_refine_ls_structure_factor_coef Fsqd
_refine_ls_weighting_details 'calc w=1/[\s^2^(Fo^2^)+(0.0357P)^2^+12.4754P] where P=(Fo^2^+2Fc^2^)/3'
_refine_ls_weighting_scheme calc
_refine_ls_wR_factor_gt 0.1303
_refine_ls_wR_factor_ref 0.1377
_reflns_d_resolution_high 0.7582
_reflns_number_gt 4854
_reflns_number_total 6087
_reflns_threshold_expression >2sigma(I)
_cod_data_source_file cs5b01992_si_002.cif
_cod_data_source_block bb274
_cod_original_sg_symbol_H-M 'P 21/c '
_cod_database_code 4516690
_shelx_title ' Compound BB-274'
_shelx_f_calc_maximum 388.09
_shelx_f_squared_multiplier 1.000

loop_
_symmetry_equiv_pos_as_xyz
'x, y, z'
'-x, y+1/2, -z+1/2'
'-x, -y, -z'
'x, -y-1/2, z-1/2'

loop_
_atom_site_label
_atom_site_type_symbol
_atom_site_fract_x
_atom_site_fract_y
_atom_site_fract_z
_atom_site_U_iso_or_equiv
_atom_site_adp_type
_atom_site_occupancy
_atom_site_symmetry_multiplicity
_atom_site_calc_flag
_atom_site_refinement_flags
I1 I -0.03700(4) -0.059187(12) 0.74102(3) 0.02233(11) Uani 1 1 d .
C16 C -0.1467(6) -0.0392(2) 0.8849(5) 0.0235(11) Uani 1 1 d .
C17 C -0.2272(6) 0.0059(2) 0.8671(5) 0.0256(11) Uani 1 1 d .
H17 H -0.2445 0.0262 0.7940 0.031 Uiso 1 1 d R
C18 C -0.2889(6) 0.0238(2) 0.9651(5) 0.0254(11) Uani 1 1 d .
C21 C -0.1258(6) -0.0679(2) 0.9954(5) 0.0273(12) Uani 1 1 d .
H21 H -0.0731 -0.0982 1.0013 0.033 Uiso 1 1 d R
C20 C -0.1915(7) -0.0501(2) 1.0912(6) 0.0347(14) Uani 1 1 d .
H20 H -0.1811 -0.0687 1.1702 0.042 Uiso 1 1 d R
C19 C -0.2718(6) -0.0050(2) 1.0780(5) 0.0260(11) Uani 1 1 d .
C23 C -0.3357(7) 0.0132(3) 1.1869(6) 0.0402(15) Uani 1 1 d .
H23A H -0.3232 0.0524 1.1873 0.048 Uiso 1 1 d R
H23B H -0.4337 0.0013 1.1718 0.048 Uiso 1 1 d R
H23C H -0.2851 -0.0024 1.2647 0.048 Uiso 1 1 d R
C22 C -0.3735(7) 0.0736(2) 0.9473(7) 0.0379(14) Uani 1 1 d .
H22A H -0.3623 0.0912 0.8786 0.045 Uiso 1 1 d R
H22B H -0.4715 0.0660 0.9433 0.045 Uiso 1 1 d R
H22C H -0.3382 0.0969 1.0163 0.045 Uiso 1 1 d R
C2 C -0.0266(6) -0.1776(2) 0.7350(5) 0.0263(11) Uani 1 1 d .
C1 C -0.1173(6) -0.13595(19) 0.6957(5) 0.0229(11) Uani 1 1 d .
C6 C -0.2551(6) -0.1402(2) 0.6207(5) 0.0252(11) Uani 1 1 d .
C7 C 0.1230(7) -0.1748(2) 0.8152(6) 0.0374(15) Uani 1 1 d .
H7 H 0.1502 -0.1382 0.8227 0.045 Uiso 1 1 d R
C4 C -0.2178(7) -0.2343(2) 0.6239(6) 0.0288(12) Uani 1 1 d .
C10 C -0.2726(8) -0.2895(3) 0.5899(6) 0.0434(17) Uani 1 1 d .
H10 H -0.1931 -0.3136 0.6188 0.052 Uiso 1 1 d R
C5 C -0.3021(6) -0.1909(2) 0.5883(6) 0.0304(12) Uani 1 1 d .
H5 H -0.3962 -0.1964 0.5382 0.036 Uiso 1 1 d R
C3 C -0.0818(7) -0.2275(2) 0.6978(6) 0.0306(12) Uani 1 1 d .
H3 H -0.0256 -0.2580 0.7242 0.037 Uiso 1 1 d R
C15 C -0.4067(8) -0.0944(3) 0.4315(6) 0.0473(18) Uani 1 1 d .
H15A H -0.4680 -0.0650 0.4057 0.057 Uiso 1 1 d R
H15B H -0.4586 -0.1261 0.4071 0.057 Uiso 1 1 d R
H15C H -0.3275 -0.0927 0.3907 0.057 Uiso 1 1 d R
C8 C 0.1264(8) -0.1968(3) 0.9483(7) 0.0461(17) Uani 1 1 d .
H8A H 0.2215 -0.1947 0.9986 0.055 Uiso 1 1 d R
H8B H 0.0968 -0.2326 0.9406 0.055 Uiso 1 1 d R
H8C H 0.0637 -0.1773 0.9889 0.055 Uiso 1 1 d R
C12 C -0.3241(9) -0.2973(3) 0.4496(7) 0.0517(19) Uani 1 1 d .
H12A H -0.3553 -0.3327 0.4328 0.062 Uiso 1 1 d R
H12B H -0.2497 -0.2899 0.4057 0.062 Uiso 1 1 d R
H12C H -0.4023 -0.2730 0.4203 0.062 Uiso 1 1 d R
C13 C -0.3542(6) -0.0944(2) 0.5762(6) 0.0326(13) Uani 1 1 d .
H13 H -0.3017 -0.0628 0.6004 0.039 Uiso 1 1 d R
C9 C 0.2295(7) -0.2028(3) 0.7521(8) 0.0530(19) Uani 1 1 d .
H9A H 0.3232 -0.2000 0.8051 0.064 Uiso 1 1 d R
H9B H 0.2283 -0.1872 0.6706 0.064 Uiso 1 1 d R
H9C H 0.2033 -0.2387 0.7408 0.064 Uiso 1 1 d R
C14 C -0.4792(8) -0.0953(4) 0.6429(7) 0.060(2) Uani 1 1 d .
H14A H -0.5418 -0.0665 0.6150 0.072 Uiso 1 1 d R
H14B H -0.4440 -0.0932 0.7335 0.072 Uiso 1 1 d R
H14C H -0.5301 -0.1274 0.6222 0.072 Uiso 1 1 d R
C11 C -0.3840(13) -0.3039(4) 0.6635(10) 0.095(4) Uani 1 1 d .
H11A H -0.4175 -0.3388 0.6428 0.114 Uiso 1 1 d R
H11B H -0.4618 -0.2799 0.6412 0.114 Uiso 1 1 d R
H11C H -0.3438 -0.3005 0.7546 0.114 Uiso 1 1 d R
S1A S -0.11159(15) 0.07445(5) 0.55087(13) 0.0248(3) Uani 1 1 d .
O2A O -0.1348(4) 0.09054(16) 0.4198(4) 0.0301(9) Uani 1 1 d .
O1A O 0.0269(5) 0.05324(17) 0.6030(4) 0.0412(11) Uani 1 1 d .
O3A O -0.2287(5) 0.04698(18) 0.5829(4) 0.0389(10) Uani 1 1 d .
F2A F -0.0906(6) 0.1297(2) 0.7583(4) 0.0748(16) Uani 1 1 d .
F1A F -0.2298(5) 0.16323(17) 0.5940(4) 0.0605(12) Uani 1 1 d .
F3A F -0.0043(6) 0.16688(18) 0.6139(5) 0.0742(15) Uani 1 1 d .
C1A C -0.1099(9) 0.1366(3) 0.6327(6) 0.0438(17) Uani 1 1 d .

loop_
_atom_site_aniso_label
_atom_site_aniso_U_11
_atom_site_aniso_U_22
_atom_site_aniso_U_33
_atom_site_aniso_U_23
_atom_site_aniso_U_13
_atom_site_aniso_U_12
I1 0.02774(18) 0.01851(16) 0.02213(17) -0.00269(14) 0.00849(13) -0.00394(14)
C16 0.023(2) 0.028(3) 0.020(2) -0.008(2) 0.005(2) -0.005(2)
C17 0.032(3) 0.022(2) 0.021(3) 0.001(2) 0.003(2) -0.003(2)
C18 0.023(3) 0.026(3) 0.026(3) -0.007(2) 0.003(2) -0.005(2)
C21 0.033(3) 0.028(3) 0.021(3) 0.002(2) 0.004(2) 0.006(2)
C20 0.035(3) 0.041(3) 0.028(3) 0.005(3) 0.006(3) -0.001(3)
C19 0.022(3) 0.035(3) 0.020(3) -0.013(2) 0.002(2) -0.009(2)
C23 0.034(3) 0.049(4) 0.041(4) -0.015(3) 0.016(3) -0.010(3)
C22 0.037(3) 0.031(3) 0.047(4) -0.006(3) 0.012(3) 0.000(3)
C2 0.033(3) 0.021(2) 0.023(3) 0.007(2) 0.003(2) -0.001(2)
C1 0.030(3) 0.016(2) 0.024(3) -0.0029(19) 0.008(2) -0.006(2)
C6 0.023(3) 0.029(3) 0.023(3) -0.002(2) 0.002(2) -0.002(2)
C7 0.038(3) 0.022(3) 0.044(4) 0.008(3) -0.011(3) -0.001(3)
C4 0.039(3) 0.023(3) 0.025(3) 0.001(2) 0.007(3) -0.006(2)
C10 0.059(4) 0.028(3) 0.036(4) -0.002(3) -0.004(3) -0.018(3)
C5 0.025(3) 0.037(3) 0.027(3) -0.003(2) 0.000(2) -0.009(2)
C3 0.036(3) 0.019(3) 0.035(3) 0.000(2) 0.005(3) 0.001(2)
C15 0.053(4) 0.057(4) 0.035(4) 0.014(3) 0.015(3) 0.022(4)
C8 0.059(4) 0.036(3) 0.033(4) 0.001(3) -0.012(3) 0.008(3)
C12 0.070(5) 0.038(4) 0.044(4) -0.015(3) 0.005(4) -0.011(4)
C13 0.023(3) 0.034(3) 0.036(3) -0.005(3) -0.004(2) 0.005(2)
C9 0.036(4) 0.064(5) 0.056(5) 0.021(4) 0.004(3) 0.005(3)
C14 0.050(4) 0.095(7) 0.037(4) -0.002(4) 0.011(4) 0.031(4)
C11 0.154(10) 0.068(6) 0.084(7) -0.033(5) 0.070(7) -0.077(7)
S1A 0.0323(7) 0.0216(6) 0.0199(6) -0.0005(5) 0.0043(5) 0.0013(5)
O2A 0.040(2) 0.032(2) 0.0196(19) 0.0002(16) 0.0105(18) -0.0005(17)
O1A 0.039(2) 0.038(3) 0.040(3) -0.004(2) -0.005(2) 0.007(2)
O3A 0.042(2) 0.042(3) 0.034(2) 0.0085(19) 0.013(2) -0.004(2)
F2A 0.121(5) 0.071(3) 0.024(2) -0.017(2) -0.002(3) 0.025(3)
F1A 0.081(3) 0.043(2) 0.055(3) -0.006(2) 0.010(2) 0.030(2)
F3A 0.096(4) 0.037(2) 0.084(4) -0.022(2) 0.009(3) -0.023(2)
C1A 0.066(5) 0.038(4) 0.025(3) -0.008(3) 0.004(3) 0.011(3)

loop_
_atom_type_symbol
_atom_type_description
_atom_type_scat_dispersion_real
_atom_type_scat_dispersion_imag
_atom_type_scat_source
C C 0.0033 0.0016 'International Tables Vol C Tables 4.2.6.8 and 6.1.1.4'
H H 0.0000 0.0000 'International Tables Vol C Tables 4.2.6.8 and 6.1.1.4'
F F 0.0171 0.0103 'International Tables Vol C Tables 4.2.6.8 and 6.1.1.4'
I I -0.4742 1.8119 'International Tables Vol C Tables 4.2.6.8 and 6.1.1.4'
O O 0.0106 0.0060 'International Tables Vol C Tables 4.2.6.8 and 6.1.1.4'
S S 0.1246 0.1234 'International Tables Vol C Tables 4.2.6.8 and 6.1.1.4'

loop_
_geom_angle_atom_site_label_1
_geom_angle_atom_site_label_2
_geom_angle_atom_site_label_3
_geom_angle
C16 I1 C1 100.1(2)
C17 C16 C21 122.7(5)
C17 C16 I1 117.1(4)
C21 C16 I1 120.0(4)
C16 C17 C18 119.2(5)
C16 C17 H17 125.3
C18 C17 H17 115.4
C19 C18 C17 119.6(5)
C19 C18 C22 121.0(5)
C17 C18 C22 119.4(5)
C16 C21 C20 117.2(5)
C16 C21 H21 119.0
C20 C21 H21 123.7
C19 C20 C21 122.0(6)
C19 C20 H20 117.1
C21 C20 H20 120.9
C20 C19 C18 119.2(5)
C20 C19 C23 119.5(6)
C18 C19 C23 121.3(6)
C19 C23 H23A 103.9
C19 C23 H23B 108.6
H23A C23 H23B 115.0
C19 C23 H23C 109.3
H23A C23 H23C 111.9
H23B C23 H23C 107.9
C18 C22 H22A 111.9
C18 C22 H22B 109.5
H22A C22 H22B 111.3
C18 C22 H22C 109.8
H22A C22 H22C 104.0
H22B C22 H22C 110.1
C1 C2 C3 116.0(5)
C1 C2 C7 126.6(5)
C3 C2 C7 117.4(5)
C2 C1 C6 124.8(5)
C2 C1 I1 117.9(4)
C6 C1 I1 117.1(4)
C5 C6 C1 115.6(5)
C5 C6 C13 119.5(5)
C1 C6 C13 124.9(5)
C2 C7 C9 112.0(6)
C2 C7 C8 109.8(5)
C9 C7 C8 111.3(5)
C2 C7 H7 107.4
C9 C7 H7 107.1
C8 C7 H7 109.1
C5 C4 C3 118.9(5)
C5 C4 C10 121.8(6)
C3 C4 C10 119.2(5)
C12 C10 C11 112.1(7)
C12 C10 C4 112.8(5)
C11 C10 C4 110.5(6)
C12 C10 H10 107.5
C11 C10 H10 105.9
C4 C10 H10 107.7
C4 C5 C6 122.7(5)
C4 C5 H5 117.7
C6 C5 H5 119.6
C4 C3 C2 121.9(5)
C4 C3 H3 118.0
C2 C3 H3 120.2
C13 C15 H15A 109.9
C13 C15 H15B 108.4
H15A C15 H15B 109.5
C13 C15 H15C 110.1
H15A C15 H15C 109.5
H15B C15 H15C 109.5
C7 C8 H8A 109.2
C7 C8 H8B 109.0
H8A C8 H8B 109.5
C7 C8 H8C 110.2
H8A C8 H8C 109.5
H8B C8 H8C 109.5
C10 C12 H12A 109.8
C10 C12 H12B 110.5
H12A C12 H12B 109.5
C10 C12 H12C 107.7
H12A C12 H12C 110.7
H12B C12 H12C 108.8
C6 C13 C15 111.5(5)
C6 C13 C14 110.1(6)
C15 C13 C14 110.9(5)
C6 C13 H13 107.9
C15 C13 H13 108.4
C14 C13 H13 107.9
C7 C9 H9A 109.9
C7 C9 H9B 109.6
H9A C9 H9B 109.5
C7 C9 H9C 108.9
H9A C9 H9C 109.5
H9B C9 H9C 109.5
C13 C14 H14A 110.3
C13 C14 H14B 109.4
H14A C14 H14B 109.5
C13 C14 H14C 108.6
H14A C14 H14C 109.5
H14B C14 H14C 109.5
C10 C11 H11A 110.4
C10 C11 H11B 108.6
H11A C11 H11B 109.5
C10 C11 H11C 109.3
H11A C11 H11C 110.8
H11B C11 H11C 108.2
O2A S1A O3A 114.4(3)
O2A S1A O1A 115.1(3)
O3A S1A O1A 115.7(3)
O2A S1A C1A 101.9(3)
O3A S1A C1A 103.8(3)
O1A S1A C1A 103.5(3)
F2A C1A F1A 107.8(6)
F2A C1A F3A 106.7(6)
F1A C1A F3A 107.2(6)
F2A C1A S1A 111.0(5)
F1A C1A S1A 112.5(5)
F3A C1A S1A 111.3(5)

loop_
_geom_bond_atom_site_label_1
_geom_bond_atom_site_label_2
_geom_bond_distance
I1 C16 2.117(5)
I1 C1 2.131(5)
C16 C17 1.384(8)
C16 C21 1.374(8)
C17 C18 1.394(7)
C17 H17 0.9250
C18 C19 1.398(8)
C18 C22 1.506(8)
C21 C20 1.398(8)
C21 H21 0.9220
C20 C19 1.383(8)
C20 H20 0.9599
C19 C23 1.511(8)
C23 H23A 1.0120
C23 H23B 0.9726
C23 H23C 0.9588
C22 H22A 0.8908
C22 H22B 0.9574
C22 H22C 0.9546
C2 C1 1.387(8)
C2 C3 1.407(7)
C2 C7 1.513(8)
C1 C6 1.401(7)
C6 C5 1.395(8)
C6 C13 1.524(8)
C7 C9 1.527(10)
C7 C8 1.531(9)
C7 H7 0.9744
C4 C5 1.380(8)
C4 C3 1.389(8)
C4 C10 1.527(8)
C10 C12 1.495(9)
C10 C11 1.512(11)
C10 H10 0.9815
C5 H5 0.9600
C3 H3 0.9600
C15 C13 1.527(9)
C15 H15A 0.9599
C15 H15B 0.9600
C15 H15C 0.9601
C8 H8A 0.9599
C8 H8B 0.9601
C8 H8C 0.9600
C12 H12A 0.9601
C12 H12B 0.9600
C12 H12C 0.9760
C13 C14 1.532(9)
C13 H13 0.9598
C9 H9A 0.9599
C9 H9B 0.9600
C9 H9C 0.9556
C14 H14A 0.9600
C14 H14B 0.9599
C14 H14C 0.9600
C11 H11A 0.9601
C11 H11B 0.9601
C11 H11C 0.9752
S1A O2A 1.438(4)
S1A O3A 1.435(4)
S1A O1A 1.438(5)
S1A C1A 1.818(7)
F2A C1A 1.334(8)
F1A C1A 1.329(8)
F3A C1A 1.330(9)
